data_1562396
loop_
_publ_author_name
'Niermeier, Philipp'
'Maibom, Kristina'
'Lamm, Jan-Hendrik'
'Neumann, Beate'
'Stammler, Georg'
'Mitzel, Norbert Werner'

_publ_section_title
;
 Hydrogen-Bond-Induced Selectivity of a Head-to-Head Photo- Dimerization
 of Dialkynylanthracene -- Access to Tetra Lewis Acids
;
_journal_name_full 'Chemical Science'
_journal_paper_doi 10.1039/D1SC02065J
_journal_year 2021
_chemical_absolute_configuration ad
_chemical_formula_moiety 'C24 H22 O2'
_chemical_formula_sum 'C24 H22 O2'
_chemical_formula_weight 342.41
_space_group_crystal_system orthorhombic
_space_group_IT_number 33
_space_group_name_Hall 'P 2c -2n'
_space_group_name_H-M_alt 'P n a 21'
_atom_sites_solution_hydrogens mixed
_atom_sites_solution_primary direct
_audit_creation_date 2017-05-22
_audit_creation_method
;
  Olex2 1.2-ac2
  (compiled 2012.03.27 svn.r2268, GUI svn.r4156)
;
_audit_update_record
;
2019-09-09 deposited with the CCDC.	2021-05-06 downloaded from the CCDC.
;
_cell_angle_alpha 90
_cell_angle_beta 90
_cell_angle_gamma 90
_cell_formula_units_Z 8
_cell_length_a 11.74087(5)
_cell_length_b 32.16370(14)
_cell_length_c 9.77293(5)
_cell_measurement_reflns_used 48691
_cell_measurement_temperature 100.00(10)
_cell_measurement_theta_max 75.6820
_cell_measurement_theta_min 3.9600
_cell_volume 3690.55(3)
_computing_cell_refinement 'CrysAlisPro 1.171.38.46 (Rigaku OD, 2015)'
_computing_data_collection 'CrysAlisPro 1.171.38.46 (Rigaku OD, 2015)'
_computing_data_reduction 'CrysAlisPro 1.171.38.46 (Rigaku OD, 2015)'
_computing_molecular_graphics
;
O. V. Dolomanov, L. J. Bourhis, R. J. Gildea, J. A. K. Howard and H. Puschmann,
OLEX2: a complete structure solution, refinement and analysis program.
J. Appl. Cryst. (2009). 42, 339-341.
;
_computing_publication_material
;
O. V. Dolomanov, L. J. Bourhis, R. J. Gildea, J. A. K. Howard and H. Puschmann,
OLEX2: a complete structure solution, refinement and analysis program.
J. Appl. Cryst. (2009). 42, 339-341.
;
_computing_structure_refinement
;
SHELXL, G.M. Sheldrick, Acta Cryst.
(2008). A64, 112-122
;
_computing_structure_solution
;
SHELXS, G.M. Sheldrick, Acta Cryst.
(2008). A64, 112-122
;
_diffrn_ambient_environment N~2~
_diffrn_ambient_temperature 100.00(10)
_diffrn_detector 'CCD plate'
_diffrn_detector_area_resol_mean 5.3114
_diffrn_detector_type Atlas
_diffrn_measured_fraction_theta_full 0.9998
_diffrn_measured_fraction_theta_max 0.9482
_diffrn_measurement_details
;
List of Runs (angles in degrees, time in seconds):

  # Type    Start    End  Width  t~exp~   \w     \q     \k     \f   Frames
#--------------------------------------------------------------------------
  1  \w    -42.00 -16.00   1.00    3.37    --  -42.33 -57.00 -90.00   26
  2  \w    -62.00 -11.00   1.00    3.37    --  -42.33 -77.00   0.00   51
  3  \w    -41.00 -16.00   1.00    3.37    --  -42.33 -57.00  90.00   25
  4  \w    -79.00 -11.00   1.00    3.37    --  -42.33 -77.00  90.00   68
  5  \w      1.00  74.00   1.00    3.37    --   42.33 -99.00  30.00   73
  6  \w     42.00  69.00   1.00   13.47    --  111.00 -94.00 150.00   27
  7  \w     38.00 104.00   1.00   13.47    --  111.00 -94.00  60.00   66
  8  \w     60.00 120.00   1.00   13.47    --  111.00-125.00  60.00   60
  9  \w     39.00 139.00   1.00   13.47    --  111.00 -77.00  60.00  100
 10  \w     68.00 117.00   1.00   13.47    --  111.00-125.00-120.00   49
 11  \w     47.00 105.00   1.00   13.47    --  111.00 -94.00-120.00   58
 12  \w     30.00  80.00   1.00   13.47    --  111.00 -94.00   0.00   50
 13  \w     31.00 106.00   1.00   13.47    --  111.00 -94.00 -60.00   75
 14  \w     83.00 109.00   1.00   13.47    --  111.00  61.00-150.00   26
 15  \w    110.00 170.00   1.00   13.47    --  111.00  77.00-120.00   60
 16  \w    139.00 178.00   1.00   13.47    --  111.00  77.00 -60.00   39
 17  \w    114.00 172.00   1.00   13.47    --  111.00  77.00 -90.00   58
 18  \w    112.00 176.00   1.00   13.47    --  111.00  77.00  30.00   64
 19  \w    129.00 157.00   1.00   13.47    --  111.00  64.00  63.46   28
 20  \w     85.00 148.00   1.00   13.47    --  111.00  55.00 -44.48   63
 21  \w     83.00 109.00   1.00   13.47    --  111.00  61.00  30.00   26
 22  \w     83.00 109.00   1.00   13.47    --  111.00  61.00  60.00   26
 23  \w     83.00 148.00   1.00   13.47    --  111.00  61.00  90.00   65
 24  \w     83.00 109.00   1.00   13.47    --  111.00  61.00   0.00   26
 25  \w     81.00 175.00   1.00   13.47    --  111.00  77.00 -30.00   94
 26  \w     83.00 109.00   1.00   13.47    --  111.00  61.00-120.00   26
 27  \w     83.00 126.00   1.00   13.47    --  111.00  61.00 -90.00   43
 28  \w     80.00 172.00   1.00   13.47    --  111.00  77.00-150.00   92
 29  \w     80.00 106.00   1.00   13.47    --  111.00  77.00-120.00   26
 30  \w     80.00 106.00   1.00   13.47    --  111.00  77.00 -90.00   26
 31  \w     80.00 106.00   1.00   13.47    --  111.00  77.00 -60.00   26
 32  \w     83.00 109.00   1.00   13.47    --  111.00  61.00 -60.00   26
 33  \w     83.00 109.00   1.00   13.47    --  111.00  61.00 -30.00   26
 34  \w     80.00 106.00   1.00   13.47    --  111.00  77.00  30.00   26
 35  \w     80.00 176.00   1.00   13.47    --  111.00  77.00   0.00   96
 36  \w     80.00 106.00   1.00   13.47    --  111.00  77.00-180.00   26
 37  \w     83.00 169.00   1.00   13.47    --  111.00  61.00-180.00   86
 38  \w     58.00 129.00   1.00    3.37    --   42.33 178.00 -90.00   71
 39  \w     80.00 106.00   1.00   13.47    --  111.00  77.00  60.00   26
 40  \w     80.00 177.00   1.00   13.47    --  111.00  77.00  90.00   97
 41  \w     83.00 109.00   1.00   13.47    --  111.00  61.00 120.00   26
 42  \w     83.00 152.00   1.00   13.47    --  111.00  61.00 150.00   69
 43  \w     80.00 169.00   1.00   13.47    --  111.00  77.00 150.00   89
 44  \w     83.00 123.00   1.00   13.47    --  111.00  64.00  63.46   40
 45  \w     80.00 149.00   1.00   13.47    --  111.00  77.00 120.00   69
 46  \w    -25.00  66.00   1.00    3.37    --   42.33 -57.00-120.00   91
 47  \w    -27.00  65.00   1.00    3.37    --   42.33 -38.00  30.00   92
 48  \w    -42.00 -16.00   1.00    3.37    --  -42.33 -57.00-180.00   26
 49  \w    -69.00 -43.00   1.00    3.37    --  -42.33 -57.00 -90.00   26
 50  \w    -79.00 -13.00   1.00    3.37    --  -42.33 -77.00 -90.00   66
 51  \w    -70.00 -11.00   1.00    3.37    --  -42.33 -77.00-180.00   59
 52  \w   -103.00 -52.00   1.00    3.37    --  -42.33 -57.00-180.00   51
 53  \w   -116.00 -89.00   1.00    3.37    --  -42.33 -77.00-180.00   27
 54  \w   -116.00 -90.00   1.00    3.37    --  -42.33 -77.00   0.00   26
 55  \w   -115.00 -24.00   1.00    3.37    --  -42.33 -38.00   0.00   91
 56  \w   -100.00 -52.00   1.00    3.37    --  -42.33 -57.00  90.00   48
;
_diffrn_measurement_device 'four-circle diffractometer'
_diffrn_measurement_device_type 'SuperNova, Dual, Cu at zero, Atlas'
_diffrn_measurement_method '\w scans'
_diffrn_orient_matrix_type 'CrysAlisPro convention (1999,Acta A55,543-557)'
_diffrn_orient_matrix_UB_11 -0.0082962000
_diffrn_orient_matrix_UB_12 -0.0466252000
_diffrn_orient_matrix_UB_13 -0.0348861000
_diffrn_orient_matrix_UB_21 0.1305604000
_diffrn_orient_matrix_UB_22 -0.0021286000
_diffrn_orient_matrix_UB_23 -0.0139390000
_diffrn_orient_matrix_UB_31 0.0100142000
_diffrn_orient_matrix_UB_32 -0.0108211000
_diffrn_orient_matrix_UB_33 0.1530526000
_diffrn_radiation_monochromator mirror
_diffrn_radiation_probe x-ray
_diffrn_radiation_type 'Cu K\a'
_diffrn_radiation_wavelength 1.54184
_diffrn_reflns_av_R_equivalents 0.0249
_diffrn_reflns_av_unetI/netI 0.0124
_diffrn_reflns_Laue_measured_fraction_full 1.000
_diffrn_reflns_Laue_measured_fraction_max 1.000
_diffrn_reflns_limit_h_max 14
_diffrn_reflns_limit_h_min -14
_diffrn_reflns_limit_k_max 39
_diffrn_reflns_limit_k_min -39
_diffrn_reflns_limit_l_max 12
_diffrn_reflns_limit_l_min -11
_diffrn_reflns_number 63776
_diffrn_reflns_point_group_measured_fraction_full 0.952
_diffrn_reflns_point_group_measured_fraction_max 0.951
_diffrn_reflns_theta_full 67.684
_diffrn_reflns_theta_max 72.321
_diffrn_reflns_theta_min 2.748
_diffrn_source 'micro-focus sealed X-ray tube'
_diffrn_source_type 'SuperNova (Cu) X-ray Source'
_exptl_absorpt_coefficient_mu 0.603
_exptl_absorpt_correction_T_max 1.000
_exptl_absorpt_correction_T_min 0.756
_exptl_absorpt_correction_type gaussian
_exptl_absorpt_process_details
;
CrysAlisPro 1.171.38.46 (Rigaku Oxford Diffraction, 2015)
Numerical absorption correction based on gaussian integration over
			a multifaceted crystal model
Empirical absorption correction using spherical harmonics,
 implemented in SCALE3 ABSPACK scaling algorithm.
;
_exptl_crystal_colour 'clear yellow'
_exptl_crystal_colour_lustre clear
_exptl_crystal_colour_primary yellow
_exptl_crystal_density_diffrn 1.233
_exptl_crystal_description fragment
_exptl_crystal_F_000 1456
_exptl_crystal_size_max 0.217
_exptl_crystal_size_mid 0.168
_exptl_crystal_size_min 0.046
_refine_diff_density_max 0.141
_refine_diff_density_min -0.165
_refine_diff_density_rms 0.032
_refine_ls_abs_structure_details
;
 Flack x determined using 2990 quotients [(I+)-(I-)]/[(I+)+(I-)]
 (Parsons, Flack and Wagner, Acta Cryst. B69 (2013) 249-259).
;
_refine_ls_abs_structure_Flack 0.02(4)
_refine_ls_extinction_method none
_refine_ls_goodness_of_fit_ref 1.032
_refine_ls_hydrogen_treatment mixed
_refine_ls_matrix_type full
_refine_ls_number_parameters 493
_refine_ls_number_reflns 6940
_refine_ls_number_restraints 1
_refine_ls_restrained_S_all 1.031
_refine_ls_R_factor_all 0.0260
_refine_ls_R_factor_gt 0.0256
_refine_ls_shift/su_max 0.001
_refine_ls_shift/su_mean 0.000
_refine_ls_structure_factor_coef Fsqd
_refine_ls_weighting_details 'w=1/[\s^2^(Fo^2^)+(0.0456P)^2^+0.4750P] where P=(Fo^2^+2Fc^2^)/3'
_refine_ls_weighting_scheme calc
_refine_ls_wR_factor_gt 0.0675
_refine_ls_wR_factor_ref 0.0681
_reflns_Friedel_coverage 0.791
_reflns_Friedel_fraction_full 0.898
_reflns_Friedel_fraction_max 0.896
_reflns_number_gt 6850
_reflns_number_total 6940
_reflns_threshold_expression 'I > 2\s(I)'
_cod_data_source_file d1sc02065j2.cif
_cod_data_source_block 5
_cod_database_code 1562396
_chemical_oxdiff_formula 'C24 H22 O2'
_reflns_odcompleteness_completeness 99.98
_reflns_odcompleteness_iscentric 1
_reflns_odcompleteness_theta 72.20
_olex2_date_sample_data_collection 2017-05-19
_olex2_submission_special_instructions 'No special instructions were received'
_oxdiff_exptl_absorpt_empirical_details
;
Empirical correction (ABSPACK) includes:
- Absorption correction using spherical harmonics
- Frame scaling
- Detector area scaling
;
_oxdiff_exptl_absorpt_empirical_full_max 1.294
_oxdiff_exptl_absorpt_empirical_full_min 0.871
_shelx_shelxl_version_number 2014/7
_shelx_space_group_comment
;
The symmetry employed for this shelxl refinement is uniquely defined
by the following loop, which should always be used as a source of
symmetry information in preference to the above space-group names.
They are only intended as comments.
;

loop_
_space_group_symop_operation_xyz
'x, y, z'
'-x, -y, z+1/2'
'-x+1/2, y+1/2, z+1/2'
'x+1/2, -y+1/2, z'

loop_
_atom_site_label
_atom_site_type_symbol
_atom_site_fract_x
_atom_site_fract_y
_atom_site_fract_z
_atom_site_U_iso_or_equiv
_atom_site_adp_type
_atom_site_occupancy
_atom_site_site_symmetry_order
_atom_site_calc_flag
_atom_site_refinement_flags_posn
_atom_site_refinement_flags_adp
_atom_site_refinement_flags_occupancy
_atom_site_disorder_assembly
_atom_site_disorder_group
O1 O 1.10749(9) 0.56624(3) 0.46596(13) 0.0217(2) Uani 1 1 d . . . . .
H1 H 1.051(2) 0.5594(8) 0.525(3) 0.055(8) Uiso 1 1 d . . . . .
O2 O 0.87778(10) 0.57052(3) 0.89356(12) 0.0229(2) Uani 1 1 d . . . . .
H2 H 0.825(2) 0.5532(8) 0.928(3) 0.050(7) Uiso 1 1 d . . . . .
C1 C 0.86666(12) 0.69037(4) 0.40358(17) 0.0181(3) Uani 1 1 d . . . . .
C2 C 0.78870(12) 0.70932(4) 0.49944(16) 0.0167(3) Uani 1 1 d . . . . .
C3 C 0.77967(11) 0.69637(4) 0.63549(16) 0.0167(3) Uani 1 1 d . . . . .
H3A H 0.8242 0.6743 0.6659 0.020 Uiso 1 1 calc R U . . .
C4 C 0.70520(12) 0.71583(4) 0.72697(16) 0.0173(3) Uani 1 1 d . . . . .
C5 C 0.69258(12) 0.70254(4) 0.86715(17) 0.0188(3) Uani 1 1 d . . . . .
C6 C 0.61751(12) 0.72266(5) 0.95197(17) 0.0211(3) Uani 1 1 d . . . . .
H6 H 0.6094 0.7137 1.0419 0.025 Uiso 1 1 calc R U . . .
C7 C 0.55191(12) 0.75693(5) 0.90510(18) 0.0221(3) Uani 1 1 d . . . . .
H7 H 0.5025 0.7704 0.9648 0.027 Uiso 1 1 calc R U . . .
C8 C 0.56106(12) 0.77017(4) 0.77299(18) 0.0207(3) Uani 1 1 d . . . . .
H8 H 0.5176 0.7926 0.7432 0.025 Uiso 1 1 calc R U . . .
C9 C 0.63660(12) 0.74996(4) 0.67993(17) 0.0176(3) Uani 1 1 d . . . . .
C10 C 0.64404(12) 0.76209(4) 0.54331(17) 0.0191(3) Uani 1 1 d . . . . .
H10 H 0.5986 0.7839 0.5125 0.023 Uiso 1 1 calc R U . . .
C11 C 0.71734(12) 0.74261(4) 0.45163(17) 0.0179(3) Uani 1 1 d . . . . .
C12 C 0.72344(13) 0.75504(4) 0.31156(17) 0.0214(3) Uani 1 1 d . . . . .
H12 H 0.6760 0.7761 0.2799 0.026 Uiso 1 1 calc R U . . .
C13 C 0.79779(14) 0.73645(5) 0.22350(17) 0.0224(3) Uani 1 1 d . . . . .
H13 H 0.8010 0.7449 0.1326 0.027 Uiso 1 1 calc R U . . .
C14 C 0.87023(13) 0.70414(5) 0.27043(17) 0.0213(3) Uani 1 1 d . . . . .
H14 H 0.9213 0.6920 0.2097 0.026 Uiso 1 1 calc R U . . .
C15 C 0.94624(12) 0.65872(4) 0.44449(17) 0.0189(3) Uani 1 1 d . . . . .
C16 C 1.02163(12) 0.63441(4) 0.46577(17) 0.0194(3) Uani 1 1 d . . . . .
C17 C 1.12791(11) 0.60986(4) 0.48436(18) 0.0195(3) Uani 1 1 d . . . . .
C18 C 1.21072(14) 0.62261(5) 0.3721(2) 0.0276(4) Uani 1 1 d . . . . .
H18A H 1.2787 0.6061 0.3787 0.041 Uiso 1 1 calc R U . . .
H18B H 1.2297 0.6515 0.3824 0.041 Uiso 1 1 calc R U . . .
H18C H 1.1760 0.6183 0.2843 0.041 Uiso 1 1 calc R U . . .
C19 C 1.17640(14) 0.61746(5) 0.6265(2) 0.0284(4) Uani 1 1 d . . . . .
H19A H 1.1259 0.6059 0.6939 0.043 Uiso 1 1 calc R U . . .
H19B H 1.1842 0.6468 0.6415 0.043 Uiso 1 1 calc R U . . .
H19C H 1.2497 0.6044 0.6338 0.043 Uiso 1 1 calc R U . . .
C20 C 0.75922(12) 0.66798(4) 0.91601(16) 0.0198(3) Uani 1 1 d . . . . .
C21 C 0.81613(13) 0.63892(4) 0.95077(17) 0.0200(3) Uani 1 1 d . . . . .
C22 C 0.89300(12) 0.60416(4) 0.98906(16) 0.0192(3) Uani 1 1 d . . . . .
C23 C 1.01599(13) 0.61914(5) 0.9748(2) 0.0281(4) Uani 1 1 d . . . . .
H23A H 1.0670 0.5966 0.9941 0.042 Uiso 1 1 calc R U . . .
H23B H 1.0296 0.6414 1.0381 0.042 Uiso 1 1 calc R U . . .
H23C H 1.0286 0.6288 0.8831 0.042 Uiso 1 1 calc R U . . .
C24 C 0.86969(14) 0.58903(5) 1.13413(17) 0.0235(3) Uani 1 1 d . . . . .
H24A H 0.7923 0.5796 1.1407 0.035 Uiso 1 1 calc R U . . .
H24B H 0.8816 0.6114 1.1974 0.035 Uiso 1 1 calc R U . . .
H24C H 0.9204 0.5666 1.1557 0.035 Uiso 1 1 calc R U . . .
O3 O 0.93862(9) 0.53867(3) 0.63262(13) 0.0216(2) Uani 1 1 d . . . . .
H3 H 0.915(2) 0.5508(8) 0.708(3) 0.041(6) Uiso 1 1 d . . . . .
O4 O 0.75423(9) 0.50437(3) 0.99974(14) 0.0241(2) Uani 1 1 d . . . . .
H4 H 0.782(2) 0.4808(8) 0.993(3) 0.043(6) Uiso 1 1 d . . . . .
C25 C 0.61828(12) 0.61586(4) 0.47298(17) 0.0189(3) Uani 1 1 d . . . . .
C26 C 0.54874(11) 0.63169(4) 0.58368(16) 0.0170(3) Uani 1 1 d . . . . .
C27 C 0.54677(12) 0.61359(4) 0.71309(17) 0.0171(3) Uani 1 1 d . . . . .
H27 H 0.5934 0.5908 0.7308 0.020 Uiso 1 1 calc R U . . .
C28 C 0.47647(12) 0.62882(4) 0.81685(17) 0.0167(3) Uani 1 1 d . . . . .
C29 C 0.46844(12) 0.60937(4) 0.94946(17) 0.0184(3) Uani 1 1 d . . . . .
C30 C 0.39662(13) 0.62527(5) 1.04739(17) 0.0219(3) Uani 1 1 d . . . . .
H30 H 0.3911 0.6122 1.1320 0.026 Uiso 1 1 calc R U . . .
C31 C 0.33064(13) 0.66152(5) 1.02099(18) 0.0227(3) Uani 1 1 d . . . . .
H31 H 0.2831 0.6721 1.0888 0.027 Uiso 1 1 calc R U . . .
C32 C 0.33644(12) 0.68088(4) 0.89760(18) 0.0208(3) Uani 1 1 d . . . . .
H32 H 0.2931 0.7046 0.8820 0.025 Uiso 1 1 calc R U . . .
C33 C 0.40847(12) 0.66516(4) 0.79121(17) 0.0178(3) Uani 1 1 d . . . . .
C34 C 0.41187(12) 0.68357(4) 0.66254(17) 0.0186(3) Uani 1 1 d . . . . .
H34 H 0.3692 0.7074 0.6467 0.022 Uiso 1 1 calc R U . . .
C35 C 0.47759(12) 0.66715(4) 0.55659(16) 0.0176(3) Uani 1 1 d . . . . .
C36 C 0.47529(12) 0.68449(4) 0.42268(17) 0.0207(3) Uani 1 1 d . . . . .
H36 H 0.4306 0.7078 0.4053 0.025 Uiso 1 1 calc R U . . .
C37 C 0.53776(13) 0.66734(5) 0.31962(18) 0.0226(3) Uani 1 1 d . . . . .
H37 H 0.5327 0.6782 0.2317 0.027 Uiso 1 1 calc R U . . .
C38 C 0.61048(13) 0.63300(5) 0.34539(18) 0.0222(3) Uani 1 1 d . . . . .
H38 H 0.6536 0.6220 0.2743 0.027 Uiso 1 1 calc R U . . .
C39 C 0.69591(12) 0.58226(5) 0.49979(17) 0.0199(3) Uani 1 1 d . . . . .
C40 C 0.76164(12) 0.55478(5) 0.52499(17) 0.0205(3) Uani 1 1 d . . . . .
C41 C 0.84287(13) 0.52127(5) 0.55917(17) 0.0204(3) Uani 1 1 d . . . . .
C42 C 0.89282(14) 0.50200(5) 0.42988(18) 0.0243(3) Uani 1 1 d . . . . .
H42A H 0.9250 0.5235 0.3736 0.036 Uiso 1 1 calc R U . . .
H42B H 0.8338 0.4879 0.3802 0.036 Uiso 1 1 calc R U . . .
H42C H 0.9512 0.4825 0.4544 0.036 Uiso 1 1 calc R U . . .
C43 C 0.78449(15) 0.48849(6) 0.6480(2) 0.0306(4) Uani 1 1 d . . . . .
H43A H 0.8388 0.4676 0.6735 0.046 Uiso 1 1 calc R U . . .
H43B H 0.7234 0.4759 0.5975 0.046 Uiso 1 1 calc R U . . .
H43C H 0.7546 0.5014 0.7290 0.046 Uiso 1 1 calc R U . . .
C44 C 0.53238(12) 0.57226(4) 0.97882(16) 0.0191(3) Uani 1 1 d . . . . .
C45 C 0.58259(12) 0.54087(4) 1.00527(17) 0.0202(3) Uani 1 1 d . . . . .
C46 C 0.63689(13) 0.50076(4) 1.03990(17) 0.0195(3) Uani 1 1 d . . . . .
C47 C 0.57810(13) 0.46590(4) 0.96113(19) 0.0237(3) Uani 1 1 d . . . . .
H47A H 0.5922 0.4693 0.8650 0.036 Uiso 1 1 calc R U . . .
H47B H 0.4976 0.4670 0.9780 0.036 Uiso 1 1 calc R U . . .
H47C H 0.6075 0.4396 0.9909 0.036 Uiso 1 1 calc R U . . .
C48 C 0.62830(16) 0.49307(5) 1.19382(19) 0.0297(4) Uani 1 1 d . . . . .
H48A H 0.6678 0.4679 1.2166 0.045 Uiso 1 1 calc R U . . .
H48B H 0.5496 0.4906 1.2194 0.045 Uiso 1 1 calc R U . . .
H48C H 0.6621 0.5159 1.2422 0.045 Uiso 1 1 calc R U . . .

loop_
_atom_site_aniso_label
_atom_site_aniso_U_11
_atom_site_aniso_U_22
_atom_site_aniso_U_33
_atom_site_aniso_U_23
_atom_site_aniso_U_13
_atom_site_aniso_U_12
O1 0.0204(5) 0.0141(5) 0.0304(6) -0.0022(4) 0.0050(5) -0.0001(4)
O2 0.0306(6) 0.0177(5) 0.0204(6) -0.0026(4) 0.0040(5) -0.0014(4)
C1 0.0169(6) 0.0146(6) 0.0228(8) -0.0038(6) -0.0022(6) -0.0024(5)
C2 0.0154(6) 0.0134(6) 0.0213(8) -0.0016(5) -0.0035(6) -0.0029(5)
C3 0.0155(6) 0.0124(6) 0.0224(8) -0.0007(5) -0.0043(5) -0.0006(5)
C4 0.0156(6) 0.0138(6) 0.0225(8) -0.0009(5) -0.0040(6) -0.0033(5)
C5 0.0175(6) 0.0155(6) 0.0234(8) -0.0001(6) -0.0040(6) -0.0032(5)
C6 0.0216(7) 0.0212(7) 0.0205(8) -0.0004(6) 0.0004(6) -0.0041(5)
C7 0.0182(7) 0.0203(7) 0.0278(9) -0.0055(6) 0.0024(6) -0.0011(5)
C8 0.0175(6) 0.0154(6) 0.0291(9) -0.0020(6) -0.0026(6) 0.0009(5)
C9 0.0155(6) 0.0142(6) 0.0229(8) -0.0011(6) -0.0024(5) -0.0017(5)
C10 0.0178(6) 0.0135(6) 0.0259(9) -0.0006(6) -0.0051(6) 0.0008(5)
C11 0.0178(6) 0.0139(6) 0.0220(8) -0.0004(5) -0.0054(6) -0.0031(5)
C12 0.0227(7) 0.0167(7) 0.0247(8) 0.0009(6) -0.0062(6) -0.0018(5)
C13 0.0279(7) 0.0208(7) 0.0184(8) 0.0002(6) -0.0035(6) -0.0049(6)
C14 0.0225(7) 0.0195(7) 0.0218(8) -0.0041(6) 0.0009(6) -0.0029(5)
C15 0.0187(6) 0.0159(6) 0.0221(8) -0.0036(5) 0.0016(6) -0.0029(5)
C16 0.0192(7) 0.0162(6) 0.0229(8) -0.0019(6) 0.0017(6) -0.0026(5)
C17 0.0175(6) 0.0144(6) 0.0266(8) -0.0009(6) 0.0026(6) -0.0002(5)
C18 0.0237(7) 0.0239(8) 0.0353(10) 0.0082(7) 0.0085(7) 0.0026(6)
C19 0.0273(8) 0.0254(8) 0.0324(10) -0.0045(7) -0.0047(7) 0.0032(6)
C20 0.0227(7) 0.0188(7) 0.0178(8) 0.0003(6) -0.0014(6) -0.0021(5)
C21 0.0236(7) 0.0182(6) 0.0181(8) -0.0001(6) 0.0004(6) -0.0014(6)
C22 0.0230(7) 0.0159(6) 0.0185(8) -0.0001(6) 0.0001(6) 0.0009(5)
C23 0.0246(7) 0.0221(7) 0.0377(10) -0.0001(7) 0.0043(7) -0.0003(6)
C24 0.0330(8) 0.0188(7) 0.0186(8) 0.0015(6) 0.0005(6) 0.0012(6)
O3 0.0188(5) 0.0256(5) 0.0204(6) -0.0025(4) 0.0007(4) -0.0012(4)
O4 0.0176(5) 0.0162(5) 0.0384(7) 0.0014(5) 0.0026(5) 0.0011(4)
C25 0.0163(6) 0.0173(6) 0.0230(8) -0.0038(6) -0.0003(6) -0.0038(5)
C26 0.0140(6) 0.0155(6) 0.0215(8) -0.0031(6) -0.0017(5) -0.0027(5)
C27 0.0161(6) 0.0135(6) 0.0215(8) -0.0011(5) -0.0019(6) 0.0004(5)
C28 0.0148(6) 0.0147(6) 0.0206(8) -0.0017(5) -0.0025(5) -0.0008(5)
C29 0.0179(6) 0.0162(6) 0.0209(8) -0.0014(5) -0.0023(5) 0.0003(5)
C30 0.0229(7) 0.0224(7) 0.0204(8) 0.0015(6) 0.0009(6) 0.0008(6)
C31 0.0224(7) 0.0228(7) 0.0230(8) -0.0042(6) 0.0036(6) 0.0035(6)
C32 0.0188(6) 0.0176(6) 0.0260(9) -0.0019(6) -0.0009(6) 0.0041(5)
C33 0.0155(6) 0.0152(6) 0.0226(8) -0.0019(5) -0.0018(5) -0.0005(5)
C34 0.0155(6) 0.0148(6) 0.0254(8) 0.0004(5) -0.0033(6) 0.0012(5)
C35 0.0153(6) 0.0160(6) 0.0215(8) -0.0001(6) -0.0021(5) -0.0031(5)
C36 0.0180(6) 0.0182(6) 0.0260(9) 0.0022(6) -0.0030(6) -0.0022(5)
C37 0.0239(7) 0.0247(7) 0.0193(8) 0.0040(6) -0.0010(6) -0.0071(6)
C38 0.0211(7) 0.0232(7) 0.0222(8) -0.0034(6) 0.0032(6) -0.0050(6)
C39 0.0178(6) 0.0213(7) 0.0205(8) -0.0043(6) 0.0034(6) -0.0024(5)
C40 0.0183(7) 0.0225(7) 0.0207(8) -0.0045(6) 0.0036(6) -0.0032(6)
C41 0.0191(7) 0.0195(7) 0.0226(8) -0.0011(6) 0.0003(6) -0.0018(5)
C42 0.0236(7) 0.0239(7) 0.0253(9) -0.0044(6) 0.0005(6) 0.0050(6)
C43 0.0322(8) 0.0277(8) 0.0320(10) 0.0039(7) 0.0042(7) -0.0070(7)
C44 0.0204(6) 0.0184(6) 0.0184(8) 0.0010(6) 0.0001(6) -0.0001(5)
C45 0.0193(6) 0.0203(7) 0.0211(8) -0.0001(6) -0.0001(6) 0.0002(5)
C46 0.0177(7) 0.0179(7) 0.0230(8) 0.0025(6) 0.0004(6) 0.0013(5)
C47 0.0210(7) 0.0193(7) 0.0309(9) 0.0014(6) -0.0007(6) -0.0017(5)
C48 0.0391(9) 0.0264(8) 0.0237(9) 0.0057(6) 0.0001(7) 0.0064(7)

loop_
_atom_type_symbol
_atom_type_description
_atom_type_scat_dispersion_real
_atom_type_scat_dispersion_imag
_atom_type_scat_source
C C 0.0181 0.0091 'International Tables Vol C Tables 4.2.6.8 and 6.1.1.4'
H H 0.0000 0.0000 'International Tables Vol C Tables 4.2.6.8 and 6.1.1.4'
O O 0.0492 0.0322 'International Tables Vol C Tables 4.2.6.8 and 6.1.1.4'

loop_
_exptl_crystal_face_index_h
_exptl_crystal_face_index_k
_exptl_crystal_face_index_l
_exptl_crystal_face_perp_dist
0 1 0 0.0229
0 -1 0 0.0229
-5 -1 5 0.0626
-2 5 -6 0.0489
7 -5 2 0.0675
-1 -1 0 0.0787

loop_
_geom_angle_atom_site_label_1
_geom_angle_atom_site_label_2
_geom_angle_atom_site_label_3
_geom_angle
_geom_angle_site_symmetry_1
_geom_angle_site_symmetry_3
_geom_angle_publ_flag
C17 O1 H1 106.1(17) . . ?
C22 O2 H2 108.1(18) . . ?
C14 C1 C2 119.81(13) . . ?
C14 C1 C15 118.10(14) . . ?
C15 C1 C2 122.00(15) . . ?
C3 C2 C1 122.64(13) . . ?
C3 C2 C11 119.15(14) . . ?
C11 C2 C1 118.21(14) . . ?
C2 C3 H3A 119.3 . . ?
C2 C3 C4 121.49(13) . . ?
C4 C3 H3A 119.3 . . ?
C3 C4 C5 122.60(13) . . ?
C3 C4 C9 119.19(14) . . ?
C9 C4 C5 118.20(13) . . ?
C6 C5 C4 119.99(14) . . ?
C6 C5 C20 120.83(15) . . ?
C20 C5 C4 119.18(14) . . ?
C5 C6 H6 119.4 . . ?
C5 C6 C7 121.30(15) . . ?
C7 C6 H6 119.4 . . ?
C6 C7 H7 119.8 . . ?
C8 C7 C6 120.32(14) . . ?
C8 C7 H7 119.8 . . ?
C7 C8 H8 119.7 . . ?
C7 C8 C9 120.68(14) . . ?
C9 C8 H8 119.7 . . ?
C8 C9 C4 119.50(14) . . ?
C10 C9 C4 119.02(14) . . ?
C10 C9 C8 121.47(13) . . ?
C9 C10 H10 119.0 . . ?
C11 C10 C9 121.99(14) . . ?
C11 C10 H10 119.0 . . ?
C10 C11 C2 119.11(14) . . ?
C10 C11 C12 121.49(14) . . ?
C12 C11 C2 119.40(14) . . ?
C11 C12 H12 119.5 . . ?
C13 C12 C11 120.94(14) . . ?
C13 C12 H12 119.5 . . ?
C12 C13 H13 120.0 . . ?
C12 C13 C14 120.05(15) . . ?
C14 C13 H13 120.0 . . ?
C1 C14 C13 121.56(15) . . ?
C1 C14 H14 119.2 . . ?
C13 C14 H14 119.2 . . ?
C16 C15 C1 171.52(16) . . ?
C15 C16 C17 170.49(15) . . ?
O1 C17 C16 111.31(11) . . ?
O1 C17 C18 106.25(13) . . ?
O1 C17 C19 109.52(13) . . ?
C16 C17 C18 107.74(13) . . ?
C16 C17 C19 109.89(13) . . ?
C19 C17 C18 112.09(13) . . ?
C17 C18 H18A 109.5 . . ?
C17 C18 H18B 109.5 . . ?
C17 C18 H18C 109.5 . . ?
H18A C18 H18B 109.5 . . ?
H18A C18 H18C 109.5 . . ?
H18B C18 H18C 109.5 . . ?
C17 C19 H19A 109.5 . . ?
C17 C19 H19B 109.5 . . ?
C17 C19 H19C 109.5 . . ?
H19A C19 H19B 109.5 . . ?
H19A C19 H19C 109.5 . . ?
H19B C19 H19C 109.5 . . ?
C21 C20 C5 177.09(17) . . ?
C20 C21 C22 176.27(16) . . ?
O2 C22 C21 109.08(12) . . ?
O2 C22 C23 107.15(12) . . ?
O2 C22 C24 109.94(12) . . ?
C21 C22 C23 108.28(12) . . ?
C21 C22 C24 111.45(13) . . ?
C24 C22 C23 110.82(14) . . ?
C22 C23 H23A 109.5 . . ?
C22 C23 H23B 109.5 . . ?
C22 C23 H23C 109.5 . . ?
H23A C23 H23B 109.5 . . ?
H23A C23 H23C 109.5 . . ?
H23B C23 H23C 109.5 . . ?
C22 C24 H24A 109.5 . . ?
C22 C24 H24B 109.5 . . ?
C22 C24 H24C 109.5 . . ?
H24A C24 H24B 109.5 . . ?
H24A C24 H24C 109.5 . . ?
H24B C24 H24C 109.5 . . ?
C41 O3 H3 110.3(16) . . ?
C46 O4 H4 109.2(17) . . ?
C38 C25 C26 120.14(13) . . ?
C38 C25 C39 120.80(15) . . ?
C39 C25 C26 119.06(15) . . ?
C27 C26 C25 122.75(13) . . ?
C27 C26 C35 119.27(14) . . ?
C35 C26 C25 117.96(14) . . ?
C26 C27 H27 119.2 . . ?
C26 C27 C28 121.53(13) . . ?
C28 C27 H27 119.2 . . ?
C27 C28 C29 122.62(13) . . ?
C27 C28 C33 119.14(14) . . ?
C33 C28 C29 118.24(13) . . ?
C30 C29 C28 120.29(13) . . ?
C30 C29 C44 119.34(15) . . ?
C44 C29 C28 120.33(13) . . ?
C29 C30 H30 119.6 . . ?
C29 C30 C31 120.84(15) . . ?
C31 C30 H30 119.6 . . ?
C30 C31 H31 119.7 . . ?
C32 C31 C30 120.59(14) . . ?
C32 C31 H31 119.7 . . ?
C31 C32 H32 119.6 . . ?
C31 C32 C33 120.79(13) . . ?
C33 C32 H32 119.6 . . ?
C32 C33 C28 119.24(15) . . ?
C34 C33 C28 119.20(14) . . ?
C34 C33 C32 121.54(13) . . ?
C33 C34 H34 119.1 . . ?
C33 C34 C35 121.74(13) . . ?
C35 C34 H34 119.1 . . ?
C34 C35 C26 118.99(14) . . ?
C34 C35 C36 121.59(13) . . ?
C36 C35 C26 119.42(14) . . ?
C35 C36 H36 119.6 . . ?
C37 C36 C35 120.73(13) . . ?
C37 C36 H36 119.6 . . ?
C36 C37 H37 119.7 . . ?
C36 C37 C38 120.52(15) . . ?
C38 C37 H37 119.7 . . ?
C25 C38 C37 121.10(15) . . ?
C25 C38 H38 119.5 . . ?
C37 C38 H38 119.5 . . ?
C40 C39 C25 178.34(18) . . ?
C39 C40 C41 178.73(18) . . ?
O3 C41 C40 109.35(12) . . ?
O3 C41 C42 105.64(12) . . ?
O3 C41 C43 109.48(13) . . ?
C40 C41 C42 110.94(13) . . ?
C40 C41 C43 110.01(13) . . ?
C42 C41 C43 111.30(13) . . ?
C41 C42 H42A 109.5 . . ?
C41 C42 H42B 109.5 . . ?
C41 C42 H42C 109.5 . . ?
H42A C42 H42B 109.5 . . ?
H42A C42 H42C 109.5 . . ?
H42B C42 H42C 109.5 . . ?
C41 C43 H43A 109.5 . . ?
C41 C43 H43B 109.5 . . ?
C41 C43 H43C 109.5 . . ?
H43A C43 H43B 109.5 . . ?
H43A C43 H43C 109.5 . . ?
H43B C43 H43C 109.5 . . ?
C45 C44 C29 177.93(16) . . ?
C44 C45 C46 176.04(15) . . ?
O4 C46 C45 106.28(12) . . ?
O4 C46 C47 110.82(13) . . ?
O4 C46 C48 110.20(13) . . ?
C45 C46 C47 109.32(13) . . ?
C45 C46 C48 109.76(14) . . ?
C47 C46 C48 110.37(14) . . ?
C46 C47 H47A 109.5 . . ?
C46 C47 H47B 109.5 . . ?
C46 C47 H47C 109.5 . . ?
H47A C47 H47B 109.5 . . ?
H47A C47 H47C 109.5 . . ?
H47B C47 H47C 109.5 . . ?
C46 C48 H48A 109.5 . . ?
C46 C48 H48B 109.5 . . ?
C46 C48 H48C 109.5 . . ?
H48A C48 H48B 109.5 . . ?
H48A C48 H48C 109.5 . . ?
H48B C48 H48C 109.5 . . ?

loop_
_geom_bond_atom_site_label_1
_geom_bond_atom_site_label_2
_geom_bond_distance
_geom_bond_site_symmetry_2
_geom_bond_publ_flag
O1 H1 0.91(3) . ?
O1 C17 1.4346(16) . ?
O2 H2 0.90(3) . ?
O2 C22 1.4399(18) . ?
C1 C2 1.445(2) . ?
C1 C14 1.375(2) . ?
C1 C15 1.439(2) . ?
C2 C3 1.397(2) . ?
C2 C11 1.4376(19) . ?
C3 H3A 0.9300 . ?
C3 C4 1.398(2) . ?
C4 C5 1.443(2) . ?
C4 C9 1.4372(19) . ?
C5 C6 1.372(2) . ?
C5 C20 1.441(2) . ?
C6 H6 0.9300 . ?
C6 C7 1.421(2) . ?
C7 H7 0.9300 . ?
C7 C8 1.364(3) . ?
C8 H8 0.9300 . ?
C8 C9 1.427(2) . ?
C9 C10 1.394(2) . ?
C10 H10 0.9300 . ?
C10 C11 1.391(2) . ?
C11 C12 1.428(2) . ?
C12 H12 0.9300 . ?
C12 C13 1.364(2) . ?
C13 H13 0.9300 . ?
C13 C14 1.419(2) . ?
C14 H14 0.9300 . ?
C15 C16 1.199(2) . ?
C16 C17 1.4879(19) . ?
C17 C18 1.522(2) . ?
C17 C19 1.521(2) . ?
C18 H18A 0.9600 . ?
C18 H18B 0.9600 . ?
C18 H18C 0.9600 . ?
C19 H19A 0.9600 . ?
C19 H19B 0.9600 . ?
C19 H19C 0.9600 . ?
C20 C21 1.198(2) . ?
C21 C22 1.485(2) . ?
C22 C23 1.529(2) . ?
C22 C24 1.524(2) . ?
C23 H23A 0.9600 . ?
C23 H23B 0.9600 . ?
C23 H23C 0.9600 . ?
C24 H24A 0.9600 . ?
C24 H24B 0.9600 . ?
C24 H24C 0.9600 . ?
O3 H3 0.87(3) . ?
O3 C41 1.4466(18) . ?
O4 H4 0.83(3) . ?
O4 C46 1.4372(18) . ?
C25 C26 1.448(2) . ?
C25 C38 1.367(2) . ?
C25 C39 1.438(2) . ?
C26 C27 1.392(2) . ?
C26 C35 1.4383(19) . ?
C27 H27 0.9300 . ?
C27 C28 1.396(2) . ?
C28 C29 1.442(2) . ?
C28 C33 1.4373(19) . ?
C29 C30 1.374(2) . ?
C29 C44 1.439(2) . ?
C30 H30 0.9300 . ?
C30 C31 1.423(2) . ?
C31 H31 0.9300 . ?
C31 C32 1.359(2) . ?
C32 H32 0.9300 . ?
C32 C33 1.432(2) . ?
C33 C34 1.390(2) . ?
C34 H34 0.9300 . ?
C34 C35 1.395(2) . ?
C35 C36 1.423(2) . ?
C36 H36 0.9300 . ?
C36 C37 1.363(2) . ?
C37 H37 0.9300 . ?
C37 C38 1.419(2) . ?
C38 H38 0.9300 . ?
C39 C40 1.199(2) . ?
C40 C41 1.477(2) . ?
C41 C42 1.525(2) . ?
C41 C43 1.528(2) . ?
C42 H42A 0.9600 . ?
C42 H42B 0.9600 . ?
C42 H42C 0.9600 . ?
C43 H43A 0.9600 . ?
C43 H43B 0.9600 . ?
C43 H43C 0.9600 . ?
C44 C45 1.197(2) . ?
C45 C46 1.4784(19) . ?
C46 C47 1.525(2) . ?
C46 C48 1.528(2) . ?
C47 H47A 0.9600 . ?
C47 H47B 0.9600 . ?
C47 H47C 0.9600 . ?
C48 H48A 0.9600 . ?
C48 H48B 0.9600 . ?
C48 H48C 0.9600 . ?

loop_
_geom_torsion_atom_site_label_1
_geom_torsion_atom_site_label_2
_geom_torsion_atom_site_label_3
_geom_torsion_atom_site_label_4
_geom_torsion
_geom_torsion_site_symmetry_1
_geom_torsion_site_symmetry_2
_geom_torsion_site_symmetry_3
_geom_torsion_site_symmetry_4
_geom_torsion_publ_flag
C1 C2 C3 C4 178.64(12) . . . . ?
C1 C2 C11 C10 -178.15(12) . . . . ?
C1 C2 C11 C12 1.64(19) . . . . ?
C2 C1 C14 C13 -0.8(2) . . . . ?
C2 C3 C4 C5 178.73(13) . . . . ?
C2 C3 C4 C9 -0.1(2) . . . . ?
C2 C11 C12 C13 -1.5(2) . . . . ?
C3 C2 C11 C10 2.30(19) . . . . ?
C3 C2 C11 C12 -177.91(12) . . . . ?
C3 C4 C5 C6 -179.54(13) . . . . ?
C3 C4 C5 C20 0.2(2) . . . . ?
C3 C4 C9 C8 -179.52(12) . . . . ?
C3 C4 C9 C10 1.63(19) . . . . ?
C4 C5 C6 C7 -0.6(2) . . . . ?
C4 C9 C10 C11 -1.1(2) . . . . ?
C5 C4 C9 C8 1.58(19) . . . . ?
C5 C4 C9 C10 -177.27(12) . . . . ?
C5 C6 C7 C8 1.1(2) . . . . ?
C6 C7 C8 C9 -0.1(2) . . . . ?
C7 C8 C9 C4 -1.2(2) . . . . ?
C7 C8 C9 C10 177.64(13) . . . . ?
C8 C9 C10 C11 -179.98(13) . . . . ?
C9 C4 C5 C6 -0.7(2) . . . . ?
C9 C4 C5 C20 179.08(12) . . . . ?
C9 C10 C11 C2 -0.8(2) . . . . ?
C9 C10 C11 C12 179.40(13) . . . . ?
C10 C11 C12 C13 178.26(14) . . . . ?
C11 C2 C3 C4 -1.83(19) . . . . ?
C11 C12 C13 C14 0.2(2) . . . . ?
C12 C13 C14 C1 0.9(2) . . . . ?
C14 C1 C2 C3 179.01(13) . . . . ?
C14 C1 C2 C11 -0.51(19) . . . . ?
C15 C1 C2 C3 -4.5(2) . . . . ?
C15 C1 C2 C11 175.98(12) . . . . ?
C15 C1 C14 C13 -177.41(13) . . . . ?
C20 C5 C6 C7 179.59(13) . . . . ?
C25 C26 C27 C28 -178.19(13) . . . . ?
C25 C26 C35 C34 -178.49(12) . . . . ?
C25 C26 C35 C36 1.87(19) . . . . ?
C26 C25 C38 C37 2.2(2) . . . . ?
C26 C27 C28 C29 176.72(13) . . . . ?
C26 C27 C28 C33 -2.8(2) . . . . ?
C26 C35 C36 C37 1.4(2) . . . . ?
C27 C26 C35 C34 2.6(2) . . . . ?
C27 C26 C35 C36 -177.00(13) . . . . ?
C27 C28 C29 C30 -179.04(14) . . . . ?
C27 C28 C29 C44 -1.3(2) . . . . ?
C27 C28 C33 C32 -179.88(13) . . . . ?
C27 C28 C33 C34 1.8(2) . . . . ?
C28 C29 C30 C31 -1.2(2) . . . . ?
C28 C33 C34 C35 1.5(2) . . . . ?
C29 C28 C33 C32 0.53(19) . . . . ?
C29 C28 C33 C34 -177.78(13) . . . . ?
C29 C30 C31 C32 0.7(2) . . . . ?
C30 C31 C32 C33 0.3(2) . . . . ?
C31 C32 C33 C28 -1.0(2) . . . . ?
C31 C32 C33 C34 177.30(14) . . . . ?
C32 C33 C34 C35 -176.78(13) . . . . ?
C33 C28 C29 C30 0.5(2) . . . . ?
C33 C28 C29 C44 178.25(13) . . . . ?
C33 C34 C35 C26 -3.7(2) . . . . ?
C33 C34 C35 C36 175.92(13) . . . . ?
C34 C35 C36 C37 -178.24(14) . . . . ?
C35 C26 C27 C28 0.6(2) . . . . ?
C35 C36 C37 C38 -2.9(2) . . . . ?
C36 C37 C38 C25 1.1(2) . . . . ?
C38 C25 C26 C27 175.18(13) . . . . ?
C38 C25 C26 C35 -3.7(2) . . . . ?
C39 C25 C26 C27 -5.4(2) . . . . ?
C39 C25 C26 C35 175.78(12) . . . . ?
C39 C25 C38 C37 -177.20(13) . . . . ?
C44 C29 C30 C31 -178.92(14) . . . . ?

loop_
_exptl_oxdiff_crystal_face_indexfrac_h
_exptl_oxdiff_crystal_face_indexfrac_k
_exptl_oxdiff_crystal_face_indexfrac_l
_exptl_oxdiff_crystal_face_x
_exptl_oxdiff_crystal_face_y
_exptl_oxdiff_crystal_face_z
-0.0003 1.0008 0.0004 -0.0467 -0.0022 -0.0108
0.0003 -1.0008 -0.0004 0.0467 0.0022 0.0108
-4.7026 -0.9954 4.9847 -0.0885 -0.6813 0.7266
-2.2486 5.4183 -5.8347 -0.0304 -0.2238 -0.9742
6.7718 -5.4342 2.3973 0.1136 0.8623 0.4935
-0.9979 -1.0061 -0.0001 0.0552 -0.1281 0.0009
